data_7017431
loop_
_publ_author_name
'Nicasio-Collazo, Juan'
'Alvarez, Eleuterio'
'Alvarado-Monz\'on, Jos\'e C'
'Andreu-de-Riquer, Gabriel'
'Jimenez-Halla, J Oscar C'
'De Le\'on-Rodr\'iguez, Luis M'
'Merino, Gabriel'
'Morales, Ubaldo'
'Serrano, Oracio'
'L\'opez, Jorge A'

_publ_section_title
;
 New seven membered palladacycles: C-Br bond activation of
 2-bromo-pyridine derivative by Pd(II).
;
_journal_issue 46
_journal_name_full 'Dalton transactions (Cambridge, England : 2003)'
_journal_page_first 12450
_journal_page_last 12453
_journal_paper_doi 10.1039/c1dt11451d
_journal_volume 40
_journal_year 2011
_chemical_formula_moiety 'C28 H24 Br N3 Pd'
_chemical_formula_sum 'C28 H24 Br N3 Pd'
_chemical_formula_weight 588.81
_chemical_name_systematic
;
?
;
_space_group_IT_number 14
_symmetry_cell_setting monoclinic
_symmetry_Int_Tables_number 14
_symmetry_space_group_name_Hall '-P 2ybc'
_symmetry_space_group_name_H-M 'P 1 21/c 1'
_atom_sites_solution_hydrogens geom
_atom_sites_solution_primary direct
_atom_sites_solution_secondary difmap
_audit_creation_method SHELXL-97
_cell_angle_alpha 90.00
_cell_angle_beta 90.387(2)
_cell_angle_gamma 90.00
_cell_formula_units_Z 4
_cell_length_a 13.3675(7)
_cell_length_b 8.5040(4)
_cell_length_c 21.0854(11)
_cell_measurement_reflns_used 9940
_cell_measurement_temperature 100(2)
_cell_measurement_theta_max 30.46
_cell_measurement_theta_min 2.58
_cell_volume 2396.9(2)
_computing_cell_refinement 'SAINT+ v. 7.06 a (Bruker AXS, 2003)'
_computing_data_collection 'APEX-W2K-NT v. 1.0 (Bruker AXS, 2004)'
_computing_data_reduction 'SAINT+ v. 7.06 a (Bruker AXS, 2001)'
_computing_molecular_graphics 'XP, SHELXTL v. 6.10 (Bruker, 2000)'
_computing_publication_material 'XCIF, SHELXTL v. 6.12 (Bruker, 2001)'
_computing_structure_refinement 'SHELXL-97 (Sheldrick, 1997)'
_computing_structure_solution 'SHELXS-97 (Sheldrick, 1990)'
_diffrn_ambient_temperature 100(2)
_diffrn_detector_area_resol_mean 8.26
_diffrn_measured_fraction_theta_full 0.999
_diffrn_measured_fraction_theta_max 0.999
_diffrn_measurement_device_type
;
Bruker-Nonius X8kappa APEX II CCD area detector'
;
_diffrn_measurement_method 'phi and omega scans with narrow frames'
_diffrn_radiation_monochromator graphite
_diffrn_radiation_source 'fine-focus sealed tube'
_diffrn_radiation_type MoK\a
_diffrn_radiation_wavelength 0.71073
_diffrn_reflns_av_R_equivalents 0.0241
_diffrn_reflns_av_sigmaI/netI 0.0209
_diffrn_reflns_limit_h_max 19
_diffrn_reflns_limit_h_min -17
_diffrn_reflns_limit_k_max 12
_diffrn_reflns_limit_k_min -12
_diffrn_reflns_limit_l_max 30
_diffrn_reflns_limit_l_min -19
_diffrn_reflns_number 49938
_diffrn_reflns_theta_full 30.48
_diffrn_reflns_theta_max 30.48
_diffrn_reflns_theta_min 2.45
_diffrn_standards_decay_% 0
_exptl_absorpt_coefficient_mu 2.463
_exptl_absorpt_correction_T_max 0.6187
_exptl_absorpt_correction_T_min 0.4857
_exptl_absorpt_correction_type multi-scan
_exptl_absorpt_process_details
;
SADABS: Area-Detector Absorption Correction. Bruker-AXS
within v. 7.06 a (Bruker AXS, 2003); ratio of minimum to maximum
apparent transmission: 0.557670m
;
_exptl_crystal_colour orange
_exptl_crystal_density_diffrn 1.632
_exptl_crystal_density_method 'not measured'
_exptl_crystal_description prism
_exptl_crystal_F_000 1176
_exptl_crystal_size_max 0.31
_exptl_crystal_size_mid 0.28
_exptl_crystal_size_min 0.20
_refine_diff_density_max 0.875
_refine_diff_density_min -0.632
_refine_diff_density_rms 0.076
_refine_ls_extinction_method none
_refine_ls_goodness_of_fit_ref 1.078
_refine_ls_hydrogen_treatment constr
_refine_ls_matrix_type full
_refine_ls_number_parameters 300
_refine_ls_number_reflns 7288
_refine_ls_number_restraints 0
_refine_ls_restrained_S_all 1.078
_refine_ls_R_factor_all 0.0294
_refine_ls_R_factor_gt 0.0229
_refine_ls_shift/su_max 0.004
_refine_ls_shift/su_mean 0.000
_refine_ls_structure_factor_coef Fsqd
_refine_ls_weighting_details 'calc w=1/[\s^2^(Fo^2^)+(0.0201P)^2^+2.0069P] where P=(Fo^2^+2Fc^2^)/3'
_refine_ls_weighting_scheme calc
_refine_ls_wR_factor_gt 0.0516
_refine_ls_wR_factor_ref 0.0536
_reflns_number_gt 6393
_reflns_number_total 7288
_reflns_threshold_expression >2sigma(I)
_cod_data_source_file c1dt11451d.txt
_cod_data_source_block ea01107a
_cod_depositor_comments
;
The following automatic conversions were performed:

'_symmetry_cell_setting' value 'Monoclinic' changed to 'monoclinic'
according to /home/saulius/struct/CIF-dictionaries/cif_core.dic
dictionary named 'cif_core.dic' version 2.4.1 from 2010-06-29.

Automatic conversion script
Id: cif_fix_values 1715 2011-07-08 13:25:40Z adriana 
;
_cod_original_sg_symbol_H-M P2(1)/c
_cod_database_code 7017431

loop_
_symmetry_equiv_pos_as_xyz
'x, y, z'
'-x, y+1/2, -z+1/2'
'-x, -y, -z'
'x, -y-1/2, z-1/2'

loop_
_atom_site_label
_atom_site_type_symbol
_atom_site_fract_x
_atom_site_fract_y
_atom_site_fract_z
_atom_site_U_iso_or_equiv
_atom_site_adp_type
_atom_site_occupancy
_atom_site_symmetry_multiplicity
_atom_site_calc_flag
_atom_site_refinement_flags
Pd1 Pd 0.795511(9) 1.035813(14) 0.338335(5) 0.01205(3) Uani 1 1 d .
Br1 Br 0.695542(13) 1.18545(2) 0.413564(8) 0.02227(5) Uani 1 1 d .
N3 N 0.87613(10) 0.92648(15) 0.26563(6) 0.0128(3) Uani 1 1 d .
N1 N 0.73290(10) 1.14615(16) 0.25424(6) 0.0143(3) Uani 1 1 d .
N2 N 0.67448(10) 1.06697(17) 0.15947(6) 0.0158(3) Uani 1 1 d .
C23 C 0.64988(12) 0.9644(2) 0.10732(8) 0.0171(3) Uani 1 1 d .
C5 C 1.12769(12) 0.9277(2) 0.31201(8) 0.0177(3) Uani 1 1 d .
H5 H 1.1438 0.9546 0.2696 0.021 Uiso 1 1 calc R
C4 C 1.03237(12) 0.86744(19) 0.32524(8) 0.0160(3) Uani 1 1 d .
C13 C 0.95408(12) 0.78161(19) 0.15754(8) 0.0161(3) Uani 1 1 d .
H13 H 0.9793 0.7268 0.1218 0.019 Uiso 1 1 calc R
C15 C 0.82795(12) 0.93447(18) 0.20796(7) 0.0133(3) Uani 1 1 d .
C3 C 1.00802(13) 0.8216(2) 0.38762(8) 0.0199(3) Uani 1 1 d .
C2 C 0.90473(14) 0.7588(2) 0.40620(8) 0.0214(4) Uani 1 1 d .
C16 C 0.74262(11) 1.04302(19) 0.20753(7) 0.0136(3) Uani 1 1 d .
C11 C 0.96650(12) 0.85591(18) 0.26791(7) 0.0137(3) Uani 1 1 d .
C6 C 1.19921(13) 0.9491(2) 0.35937(9) 0.0232(4) Uani 1 1 d .
H6 H 1.2628 0.9927 0.3497 0.028 Uiso 1 1 calc R
C27 C 0.63269(15) 0.9193(2) -0.00425(9) 0.0268(4) Uani 1 1 d .
H27 H 0.6353 0.9562 -0.0467 0.032 Uiso 1 1 calc R
C24 C 0.61889(13) 0.8117(2) 0.12011(9) 0.0218(4) Uani 1 1 d .
H24 H 0.6124 0.7764 0.1626 0.026 Uiso 1 1 calc R
C17 C 0.65560(12) 1.2457(2) 0.23634(8) 0.0162(3) Uani 1 1 d .
C28 C 0.65625(14) 1.0205(2) 0.04560(8) 0.0219(4) Uani 1 1 d .
H28 H 0.6763 1.1257 0.0375 0.026 Uiso 1 1 calc R
C12 C 1.00606(12) 0.78191(19) 0.21433(8) 0.0151(3) Uani 1 1 d .
H12 H 1.0693 0.7314 0.2171 0.018 Uiso 1 1 calc R
C8 C 1.08277(15) 0.8428(3) 0.43397(9) 0.0278(4) Uani 1 1 d .
H8 H 1.0688 0.8126 0.4764 0.033 Uiso 1 1 calc R
C25 C 0.59761(14) 0.7120(2) 0.06995(9) 0.0254(4) Uani 1 1 d .
H25 H 0.5776 0.6068 0.0780 0.030 Uiso 1 1 calc R
C14 C 0.86438(12) 0.8628(2) 0.15374(8) 0.0163(3) Uani 1 1 d .
H14 H 0.8285 0.8693 0.1148 0.020 Uiso 1 1 calc R
C18 C 0.61842(12) 1.1977(2) 0.17690(8) 0.0170(3) Uani 1 1 d .
C1 C 0.83438(13) 0.8999(2) 0.41321(8) 0.0199(3) Uani 1 1 d .
H1A H 0.8648 0.9704 0.4453 0.024 Uiso 1 1 calc R
H1B H 0.7715 0.8596 0.4317 0.024 Uiso 1 1 calc R
C26 C 0.60536(14) 0.7648(2) 0.00792(9) 0.0264(4) Uani 1 1 d .
H26 H 0.5919 0.6950 -0.0263 0.032 Uiso 1 1 calc R
C10 C 0.86365(15) 0.6336(2) 0.36012(9) 0.0262(4) Uani 1 1 d .
H10A H 0.8029 0.5869 0.3778 0.039 Uiso 1 1 calc R
H10B H 0.9141 0.5514 0.3540 0.039 Uiso 1 1 calc R
H10C H 0.8479 0.6828 0.3192 0.039 Uiso 1 1 calc R
C7 C 1.17610(14) 0.9059(3) 0.42073(9) 0.0286(4) Uani 1 1 d .
H7 H 1.2240 0.9192 0.4538 0.034 Uiso 1 1 calc R
C9 C 0.90852(17) 0.6790(3) 0.47215(10) 0.0349(5) Uani 1 1 d .
H9A H 0.9244 0.7578 0.5046 0.052 Uiso 1 1 calc R
H9B H 0.9601 0.5972 0.4723 0.052 Uiso 1 1 calc R
H9C H 0.8434 0.6315 0.4813 0.052 Uiso 1 1 calc R
C22 C 0.61623(14) 1.3779(2) 0.26642(9) 0.0227(4) Uani 1 1 d .
H22 H 0.6408 1.4124 0.3065 0.027 Uiso 1 1 calc R
C19 C 0.53968(13) 1.2743(2) 0.14625(9) 0.0241(4) Uani 1 1 d .
H19 H 0.5140 1.2388 0.1066 0.029 Uiso 1 1 calc R
C20 C 0.50088(14) 1.4048(3) 0.17654(10) 0.0296(4) Uani 1 1 d .
H20 H 0.4470 1.4606 0.1574 0.036 Uiso 1 1 calc R
C21 C 0.53969(15) 1.4564(2) 0.23514(10) 0.0300(4) Uani 1 1 d .
H21 H 0.5124 1.5483 0.2539 0.036 Uiso 1 1 calc R

loop_
_atom_site_aniso_label
_atom_site_aniso_U_11
_atom_site_aniso_U_22
_atom_site_aniso_U_33
_atom_site_aniso_U_23
_atom_site_aniso_U_13
_atom_site_aniso_U_12
Pd1 0.01237(6) 0.01327(6) 0.01052(6) -0.00066(4) -0.00022(4) 0.00116(4)
Br1 0.02530(9) 0.02656(9) 0.01497(8) -0.00519(7) 0.00111(6) 0.00884(7)
N3 0.0149(6) 0.0118(6) 0.0118(6) 0.0003(5) -0.0009(5) 0.0003(5)
N1 0.0139(6) 0.0150(6) 0.0140(6) 0.0015(5) 0.0016(5) 0.0021(5)
N2 0.0157(6) 0.0170(7) 0.0147(6) 0.0027(5) -0.0026(5) 0.0011(5)
C23 0.0152(7) 0.0200(8) 0.0161(8) 0.0014(6) -0.0046(6) 0.0000(6)
C5 0.0172(8) 0.0178(8) 0.0179(8) -0.0032(6) -0.0028(6) 0.0052(6)
C4 0.0185(8) 0.0147(7) 0.0149(7) -0.0028(6) -0.0027(6) 0.0060(6)
C13 0.0186(8) 0.0147(7) 0.0151(7) -0.0031(6) 0.0014(6) 0.0002(6)
C15 0.0138(7) 0.0132(7) 0.0129(7) 0.0003(6) -0.0011(5) -0.0008(6)
C3 0.0225(8) 0.0220(8) 0.0152(8) -0.0008(7) -0.0017(6) 0.0092(7)
C2 0.0265(9) 0.0239(9) 0.0139(8) 0.0057(7) 0.0005(6) 0.0066(7)
C16 0.0136(7) 0.0149(7) 0.0124(7) 0.0030(6) -0.0012(5) -0.0009(6)
C11 0.0156(7) 0.0119(7) 0.0135(7) 0.0009(6) -0.0009(6) 0.0005(6)
C6 0.0174(8) 0.0258(9) 0.0265(9) -0.0098(7) -0.0051(7) 0.0072(7)
C27 0.0327(10) 0.0319(10) 0.0159(8) 0.0026(7) -0.0067(7) 0.0002(8)
C24 0.0221(9) 0.0238(9) 0.0193(8) 0.0045(7) -0.0043(7) -0.0032(7)
C17 0.0137(7) 0.0178(8) 0.0171(8) 0.0058(6) 0.0020(6) 0.0028(6)
C28 0.0257(9) 0.0223(9) 0.0175(8) 0.0047(7) -0.0029(7) -0.0005(7)
C12 0.0153(7) 0.0135(7) 0.0165(8) -0.0004(6) 0.0009(6) 0.0024(6)
C8 0.0284(10) 0.0403(12) 0.0145(8) -0.0022(8) -0.0052(7) 0.0124(8)
C25 0.0234(9) 0.0227(9) 0.0300(10) 0.0016(8) -0.0087(7) -0.0036(7)
C14 0.0182(8) 0.0177(8) 0.0130(7) -0.0007(6) -0.0022(6) 0.0002(6)
C18 0.0140(7) 0.0182(8) 0.0189(8) 0.0062(6) 0.0023(6) 0.0015(6)
C1 0.0231(8) 0.0248(9) 0.0119(7) 0.0036(7) 0.0014(6) 0.0062(7)
C26 0.0256(9) 0.0300(10) 0.0234(9) -0.0043(8) -0.0104(7) 0.0011(8)
C10 0.0329(10) 0.0183(8) 0.0276(10) 0.0055(7) 0.0041(8) 0.0031(7)
C7 0.0243(9) 0.0393(11) 0.0221(9) -0.0099(8) -0.0100(7) 0.0126(8)
C9 0.0382(12) 0.0429(12) 0.0236(10) 0.0170(9) 0.0026(8) 0.0118(10)
C22 0.0250(9) 0.0233(9) 0.0198(8) 0.0041(7) 0.0062(7) 0.0087(7)
C19 0.0182(8) 0.0305(10) 0.0237(9) 0.0104(8) -0.0016(7) 0.0049(7)
C20 0.0215(9) 0.0371(11) 0.0304(10) 0.0149(9) 0.0037(8) 0.0145(8)
C21 0.0323(10) 0.0286(10) 0.0293(10) 0.0078(8) 0.0103(8) 0.0168(8)

loop_
_atom_type_symbol
_atom_type_description
_atom_type_scat_dispersion_real
_atom_type_scat_dispersion_imag
_atom_type_scat_source
C C 0.0033 0.0016 'International Tables Vol C Tables 4.2.6.8 and 6.1.1.4'
H H 0.0000 0.0000 'International Tables Vol C Tables 4.2.6.8 and 6.1.1.4'
N N 0.0061 0.0033 'International Tables Vol C Tables 4.2.6.8 and 6.1.1.4'
Br Br -0.2901 2.4595 'International Tables Vol C Tables 4.2.6.8 and 6.1.1.4'
Pd Pd -0.9988 1.0072 'International Tables Vol C Tables 4.2.6.8 and 6.1.1.4'

loop_
_geom_angle_atom_site_label_1
_geom_angle_atom_site_label_2
_geom_angle_atom_site_label_3
_geom_angle
C1 Pd1 N3 100.77(6)
C1 Pd1 N1 168.93(7)
N3 Pd1 N1 77.97(5)
C1 Pd1 Br1 85.95(5)
N3 Pd1 Br1 173.27(4)
N1 Pd1 Br1 95.50(4)
C11 N3 C15 117.88(13)
C11 N3 Pd1 129.46(11)
C15 N3 Pd1 112.64(10)
C16 N1 C17 106.18(13)
C16 N1 Pd1 106.37(10)
C17 N1 Pd1 140.31(11)
C16 N2 C18 106.22(13)
C16 N2 C23 128.37(14)
C18 N2 C23 124.40(14)
C28 C23 C24 121.50(16)
C28 C23 N2 119.51(16)
C24 C23 N2 118.98(15)
C6 C5 C4 121.75(17)
C6 C5 H5 119.1
C4 C5 H5 119.1
C5 C4 C3 120.10(15)
C5 C4 C11 113.21(15)
C3 C4 C11 126.68(16)
C12 C13 C14 118.66(15)
C12 C13 H13 120.7
C14 C13 H13 120.7
N3 C15 C14 122.88(14)
N3 C15 C16 113.35(14)
C14 C15 C16 123.27(14)
C8 C3 C4 116.44(17)
C8 C3 C2 120.30(16)
C4 C3 C2 123.21(15)
C1 C2 C3 107.83(15)
C1 C2 C10 112.70(15)
C3 C2 C10 113.41(15)
C1 C2 C9 105.85(15)
C3 C2 C9 110.98(15)
C10 C2 C9 105.84(16)
N1 C16 N2 112.47(14)
N1 C16 C15 119.45(14)
N2 C16 C15 127.56(14)
N3 C11 C12 120.95(14)
N3 C11 C4 121.48(14)
C12 C11 C4 117.30(14)
C7 C6 C5 118.74(18)
C7 C6 H6 120.6
C5 C6 H6 120.6
C26 C27 C28 120.24(17)
C26 C27 H27 119.9
C28 C27 H27 119.9
C25 C24 C23 118.96(17)
C25 C24 H24 120.5
C23 C24 H24 120.5
N1 C17 C22 130.63(16)
N1 C17 C18 108.87(14)
C22 C17 C18 120.47(15)
C23 C28 C27 118.69(17)
C23 C28 H28 120.7
C27 C28 H28 120.7
C13 C12 C11 120.67(15)
C13 C12 H12 119.7
C11 C12 H12 119.7
C7 C8 C3 123.08(18)
C7 C8 H8 118.5
C3 C8 H8 118.5
C24 C25 C26 120.41(18)
C24 C25 H25 119.8
C26 C25 H25 119.8
C13 C14 C15 118.68(15)
C13 C14 H14 120.7
C15 C14 H14 120.7
N2 C18 C19 131.12(17)
N2 C18 C17 106.25(14)
C19 C18 C17 122.62(17)
C2 C1 Pd1 121.80(11)
C2 C1 H1A 106.9
Pd1 C1 H1A 106.9
C2 C1 H1B 106.9
Pd1 C1 H1B 106.9
H1A C1 H1B 106.7
C25 C26 C27 120.12(18)
C25 C26 H26 119.9
C27 C26 H26 119.9
C2 C10 H10A 109.5
C2 C10 H10B 109.5
H10A C10 H10B 109.5
C2 C10 H10C 109.5
H10A C10 H10C 109.5
H10B C10 H10C 109.5
C6 C7 C8 119.87(17)
C6 C7 H7 120.1
C8 C7 H7 120.1
C2 C9 H9A 109.5
C2 C9 H9B 109.5
H9A C9 H9B 109.5
C2 C9 H9C 109.5
H9A C9 H9C 109.5
H9B C9 H9C 109.5
C21 C22 C17 116.83(18)
C21 C22 H22 121.6
C17 C22 H22 121.6
C20 C19 C18 116.46(18)
C20 C19 H19 121.8
C18 C19 H19 121.8
C19 C20 C21 121.24(17)
C19 C20 H20 119.4
C21 C20 H20 119.4
C22 C21 C20 122.33(18)
C22 C21 H21 118.8
C20 C21 H21 118.8

loop_
_geom_bond_atom_site_label_1
_geom_bond_atom_site_label_2
_geom_bond_distance
Pd1 C1 2.0217(16)
Pd1 N3 2.0972(13)
Pd1 N1 2.1692(13)
Pd1 Br1 2.4392(2)
N3 C11 1.349(2)
N3 C15 1.374(2)
N1 C16 1.326(2)
N1 C17 1.386(2)
N2 C16 1.373(2)
N2 C18 1.391(2)
N2 C23 1.440(2)
C23 C28 1.389(2)
C23 C24 1.390(2)
C5 C6 1.390(2)
C5 C4 1.403(2)
C5 H5 0.9500
C4 C3 1.412(2)
C4 C11 1.494(2)
C13 C12 1.381(2)
C13 C14 1.385(2)
C13 H13 0.9500
C15 C14 1.387(2)
C15 C16 1.467(2)
C3 C8 1.405(2)
C3 C2 1.534(3)
C2 C1 1.532(2)
C2 C10 1.540(3)
C2 C9 1.548(3)
C11 C12 1.400(2)
C6 C7 1.382(3)
C6 H6 0.9500
C27 C26 1.388(3)
C27 C28 1.393(3)
C27 H27 0.9500
C24 C25 1.384(3)
C24 H24 0.9500
C17 C22 1.395(2)
C17 C18 1.406(2)
C28 H28 0.9500
C12 H12 0.9500
C8 C7 1.388(3)
C8 H8 0.9500
C25 C26 1.387(3)
C25 H25 0.9500
C14 H14 0.9500
C18 C19 1.393(2)
C1 H1A 0.9900
C1 H1B 0.9900
C26 H26 0.9500
C10 H10A 0.9800
C10 H10B 0.9800
C10 H10C 0.9800
C7 H7 0.9500
C9 H9A 0.9800
C9 H9B 0.9800
C9 H9C 0.9800
C22 C21 1.385(3)
C22 H22 0.9500
C19 C20 1.383(3)
C19 H19 0.9500
C20 C21 1.407(3)
C20 H20 0.9500
C21 H21 0.9500

loop_
_geom_torsion_atom_site_label_1
_geom_torsion_atom_site_label_2
_geom_torsion_atom_site_label_3
_geom_torsion_atom_site_label_4
_geom_torsion
C1 Pd1 N3 C11 -34.38(15)
N1 Pd1 N3 C11 156.84(15)
C1 Pd1 N3 C15 147.42(11)
N1 Pd1 N3 C15 -21.36(11)
C1 Pd1 N1 C16 -56.9(3)
N3 Pd1 N1 C16 27.69(10)
Br1 Pd1 N1 C16 -153.95(10)
C1 Pd1 N1 C17 87.1(4)
N3 Pd1 N1 C17 171.65(18)
Br1 Pd1 N1 C17 -9.99(18)
C16 N2 C23 C28 -125.06(19)
C18 N2 C23 C28 68.0(2)
C16 N2 C23 C24 55.8(2)
C18 N2 C23 C24 -111.09(19)
C6 C5 C4 C3 -2.2(3)
C6 C5 C4 C11 179.19(15)
C11 N3 C15 C14 5.2(2)
Pd1 N3 C15 C14 -176.33(13)
C11 N3 C15 C16 -166.87(14)
Pd1 N3 C15 C16 11.55(16)
C5 C4 C3 C8 1.1(2)
C11 C4 C3 C8 179.58(16)
C5 C4 C3 C2 178.34(16)
C11 C4 C3 C2 -3.2(3)
C8 C3 C2 C1 97.84(19)
C4 C3 C2 C1 -79.3(2)
C8 C3 C2 C10 -136.64(18)
C4 C3 C2 C10 46.3(2)
C8 C3 C2 C9 -17.7(2)
C4 C3 C2 C9 165.24(17)
C17 N1 C16 N2 -0.95(18)
Pd1 N1 C16 N2 156.02(11)
C17 N1 C16 C15 171.40(14)
Pd1 N1 C16 C15 -31.63(17)
C18 N2 C16 N1 1.10(18)
C23 N2 C16 N1 -167.66(15)
C18 N2 C16 C15 -170.49(15)
C23 N2 C16 C15 20.7(3)
N3 C15 C16 N1 15.1(2)
C14 C15 C16 N1 -156.98(16)
N3 C15 C16 N2 -173.83(15)
C14 C15 C16 N2 14.1(3)
C15 N3 C11 C12 -5.2(2)
Pd1 N3 C11 C12 176.73(11)
C15 N3 C11 C4 168.61(15)
Pd1 N3 C11 C4 -9.5(2)
C5 C4 C11 N3 -124.02(17)
C3 C4 C11 N3 57.4(2)
C5 C4 C11 C12 50.0(2)
C3 C4 C11 C12 -128.57(18)
C4 C5 C6 C7 1.7(3)
C28 C23 C24 C25 2.5(3)
N2 C23 C24 C25 -178.43(16)
C16 N1 C17 C22 -177.53(18)
Pd1 N1 C17 C22 38.5(3)
C16 N1 C17 C18 0.41(18)
Pd1 N1 C17 C18 -143.59(14)
C24 C23 C28 C27 -1.2(3)
N2 C23 C28 C27 179.65(16)
C26 C27 C28 C23 -1.3(3)
C14 C13 C12 C11 3.2(2)
N3 C11 C12 C13 1.0(2)
C4 C11 C12 C13 -172.98(15)
C4 C3 C8 C7 0.3(3)
C2 C3 C8 C7 -176.96(18)
C23 C24 C25 C26 -1.2(3)
C12 C13 C14 C15 -3.2(2)
N3 C15 C14 C13 -1.0(2)
C16 C15 C14 C13 170.29(15)
C16 N2 C18 C19 179.88(18)
C23 N2 C18 C19 -10.8(3)
C16 N2 C18 C17 -0.78(17)
C23 N2 C18 C17 168.55(15)
N1 C17 C18 N2 0.24(18)
C22 C17 C18 N2 178.43(15)
N1 C17 C18 C19 179.65(16)
C22 C17 C18 C19 -2.2(3)
C3 C2 C1 Pd1 65.71(18)
C10 C2 C1 Pd1 -60.2(2)
C9 C2 C1 Pd1 -175.46(14)
N3 Pd1 C1 C2 -0.67(16)
N1 Pd1 C1 C2 81.7(4)
Br1 Pd1 C1 C2 179.66(15)
C24 C25 C26 C27 -1.3(3)
C28 C27 C26 C25 2.5(3)
C5 C6 C7 C8 -0.2(3)
C3 C8 C7 C6 -0.8(3)
N1 C17 C22 C21 178.15(18)
C18 C17 C22 C21 0.4(3)
N2 C18 C19 C20 -178.92(17)
C17 C18 C19 C20 1.8(3)
C18 C19 C20 C21 0.1(3)
C17 C22 C21 C20 1.5(3)
C19 C20 C21 C22 -1.8(3)
